data_2228082
loop_
_publ_author_name
'Hemamalini, Madhukar'
'Fun, Hoong-Kun'

_publ_section_title
;
 2-Amino-5-methylpyridinium 2-carboxybenzoate
;
_journal_coeditor_code WN2402
_journal_issue 9
_journal_name_full 'Acta Crystallographica Section E'
_journal_page_first o2192
_journal_page_last o2193
_journal_paper_doi 10.1107/S160053681003000X
_journal_volume 66
_journal_year 2010
_chemical_formula_iupac 'C6 H9 N2 +, C8 H5 O4 -'
_chemical_formula_moiety 'C6 H9 N2 +, C8 H5 O4 -'
_chemical_formula_sum 'C14 H14 N2 O4'
_chemical_formula_weight 274.27
_chemical_name_common
;
2-amino-5-methylpyridinium hydrogen phthalate
;
_chemical_name_systematic
;
2-Amino-5-methylpyridinium 2-carboxybenzoate
;
_space_group_IT_number 14
_symmetry_cell_setting monoclinic
_symmetry_space_group_name_Hall '-P 2yn'
_symmetry_space_group_name_H-M 'P 1 21/n 1'
_atom_sites_solution_hydrogens geom
_atom_sites_solution_primary direct
_atom_sites_solution_secondary difmap
_audit_creation_method SHELXL-97
_cell_angle_alpha 90.00
_cell_angle_beta 101.540(2)
_cell_angle_gamma 90.00
_cell_formula_units_Z 4
_cell_length_a 11.3853(2)
_cell_length_b 8.8203(2)
_cell_length_c 13.4617(3)
_cell_measurement_reflns_used 3124
_cell_measurement_temperature 296(2)
_cell_measurement_theta_max 28.57
_cell_measurement_theta_min 2.62
_cell_volume 1324.52(5)
_computing_cell_refinement 'SAINT (Bruker, 2009)'
_computing_data_collection 'APEX2 (Bruker, 2009)'
_computing_data_reduction 'SAINT (Bruker, 2009)'
_computing_molecular_graphics 'SHELXTL (Sheldrick, 2008)'
_computing_publication_material 'SHELXTL (Sheldrick, 2008) and PLATON (Spek, 2009)'
_computing_structure_refinement 'SHELXTL (Sheldrick, 2008)'
_computing_structure_solution 'SHELXTL (Sheldrick, 2008)'
_diffrn_ambient_temperature 296(2)
_diffrn_measured_fraction_theta_full 1.000
_diffrn_measured_fraction_theta_max 1.000
_diffrn_measurement_device_type
;
Bruker APEXII CCD area-detector diffractometer
;
_diffrn_measurement_method '\f and \w scans'
_diffrn_radiation_monochromator graphite
_diffrn_radiation_source 'fine-focus sealed tube'
_diffrn_radiation_type MoK\a
_diffrn_radiation_wavelength 0.71073
_diffrn_reflns_av_R_equivalents 0.0276
_diffrn_reflns_av_sigmaI/netI 0.0248
_diffrn_reflns_limit_h_max 14
_diffrn_reflns_limit_h_min -14
_diffrn_reflns_limit_k_max 11
_diffrn_reflns_limit_k_min -11
_diffrn_reflns_limit_l_max 12
_diffrn_reflns_limit_l_min -17
_diffrn_reflns_number 12332
_diffrn_reflns_theta_full 27.50
_diffrn_reflns_theta_max 27.50
_diffrn_reflns_theta_min 2.62
_diffrn_standards_number 0
_exptl_absorpt_coefficient_mu 0.102
_exptl_absorpt_correction_T_max 0.9797
_exptl_absorpt_correction_T_min 0.9533
_exptl_absorpt_correction_type multi-scan
_exptl_absorpt_process_details '(SADABS; Bruker, 2009)'
_exptl_crystal_colour colourless
_exptl_crystal_density_diffrn 1.375
_exptl_crystal_density_method 'not measured'
_exptl_crystal_description blcok
_exptl_crystal_F_000 576
_exptl_crystal_size_max 0.47
_exptl_crystal_size_mid 0.33
_exptl_crystal_size_min 0.20
_refine_diff_density_max 0.189
_refine_diff_density_min -0.138
_refine_ls_extinction_method none
_refine_ls_goodness_of_fit_ref 1.028
_refine_ls_hydrogen_treatment mixed
_refine_ls_matrix_type full
_refine_ls_number_parameters 197
_refine_ls_number_reflns 3049
_refine_ls_number_restraints 0
_refine_ls_restrained_S_all 1.028
_refine_ls_R_factor_all 0.0776
_refine_ls_R_factor_gt 0.0489
_refine_ls_shift/su_max_lt 0.001
_refine_ls_shift/su_mean 0.000
_refine_ls_structure_factor_coef Fsqd
_refine_ls_weighting_details 'calc w=1/[\s^2^(Fo^2^)+(0.0585P)^2^+0.2300P] where P=(Fo^2^+2Fc^2^)/3'
_refine_ls_weighting_scheme calc
_refine_ls_wR_factor_gt 0.1184
_refine_ls_wR_factor_ref 0.1355
_reflns_number_gt 2054
_reflns_number_total 3049
_reflns_threshold_expression I>2sigma(I)
_cod_data_source_file wn2402.cif
_cod_data_source_block I
_cod_original_sg_symbol_H-M 'P 21/n'
_cod_database_code 2228082
_cod_database_fobs_code 2228082

loop_
_symmetry_equiv_pos_as_xyz
'x, y, z'
'-x+1/2, y+1/2, -z+1/2'
'-x, -y, -z'
'x-1/2, -y-1/2, z-1/2'

loop_
_atom_site_type_symbol
_atom_site_label
_atom_site_fract_x
_atom_site_fract_y
_atom_site_fract_z
_atom_site_U_iso_or_equiv
_atom_site_adp_type
_atom_site_calc_flag
_atom_site_refinement_flags
_atom_site_occupancy
_atom_site_disorder_assembly
_atom_site_disorder_group
O O1 0.22365(18) -0.0844(2) 0.56803(13) 0.1122(6) Uani d . 1 . .
O O2 0.11271(15) -0.09799(18) 0.41687(11) 0.0907(5) Uani d . 1 . .
O O3 0.39091(17) 0.0516(2) 0.66089(11) 0.1042(6) Uani d . 1 . .
O O4 0.51382(17) 0.2270(2) 0.63733(13) 0.1129(6) Uani d . 1 . .
C C1 0.24378(17) 0.09471(19) 0.33146(12) 0.0560(4) Uani d . 1 . .
H H1A 0.1762 0.0456 0.2956 0.067 Uiso calc R 1 . .
C C2 0.30478(17) 0.1928(2) 0.28048(13) 0.0609(5) Uani d . 1 . .
H H2A 0.2777 0.2107 0.2116 0.073 Uiso calc R 1 . .
C C3 0.40493(17) 0.2635(2) 0.33145(15) 0.0689(5) Uani d . 1 . .
H H3A 0.4481 0.3277 0.2973 0.083 Uiso calc R 1 . .
C C4 0.44221(17) 0.2395(2) 0.43406(16) 0.0675(5) Uani d . 1 . .
H H4A 0.5104 0.2894 0.4682 0.081 Uiso calc R 1 . .
C C5 0.38123(16) 0.14284(19) 0.48854(12) 0.0547(4) Uani d . 1 . .
C C6 0.27973(15) 0.06614(17) 0.43513(12) 0.0508(4) Uani d . 1 . .
C C7 0.4338(2) 0.1418(3) 0.60205(16) 0.0719(6) Uani d . 1 . .
C C8 0.1997(2) -0.0461(2) 0.47582(15) 0.0644(5) Uani d . 1 . .
N N1 0.55034(14) 0.21351(16) 0.02651(10) 0.0539(4) Uani d . 1 . .
N N2 0.46340(18) 0.2514(2) -0.14144(14) 0.0712(5) Uani d . 1 . .
C C9 0.54553(16) 0.18327(18) -0.07217(12) 0.0532(4) Uani d . 1 . .
C C10 0.62974(17) 0.0798(2) -0.09620(14) 0.0611(5) Uani d . 1 . .
H H10A 0.6290 0.0552 -0.1635 0.073 Uiso calc R 1 . .
C C11 0.71156(17) 0.0164(2) -0.02130(14) 0.0619(5) Uani d . 1 . .
H H11A 0.7671 -0.0511 -0.0383 0.074 Uiso calc R 1 . .
C C12 0.71554(16) 0.04912(19) 0.08173(13) 0.0573(4) Uani d . 1 . .
C C13 0.63244(16) 0.14845(19) 0.10155(13) 0.0581(4) Uani d . 1 . .
H H13A 0.6316 0.1729 0.1686 0.070 Uiso calc R 1 . .
C C14 0.80669(19) -0.0225(3) 0.16415(16) 0.0798(6) Uani d . 1 . .
H H14A 0.7953 0.0133 0.2289 0.120 Uiso calc R 1 . .
H H14B 0.8858 0.0039 0.1553 0.120 Uiso calc R 1 . .
H H14C 0.7975 -0.1307 0.1611 0.120 Uiso calc R 1 . .
H H1N1 0.4931(17) 0.279(2) 0.0425(14) 0.067(6) Uiso d . 1 . .
H H2N2 0.404(2) 0.312(3) -0.1211(17) 0.086(7) Uiso d . 1 . .
H H1N2 0.466(2) 0.227(3) -0.206(2) 0.096(8) Uiso d . 1 . .
H H1O1 0.308(2) -0.022(3) 0.6119(18) 0.100(7) Uiso d . 1 . .

loop_
_atom_site_aniso_label
_atom_site_aniso_U_11
_atom_site_aniso_U_22
_atom_site_aniso_U_33
_atom_site_aniso_U_12
_atom_site_aniso_U_13
_atom_site_aniso_U_23
O1 0.1250(15) 0.1378(15) 0.0725(10) -0.0338(12) 0.0163(10) 0.0395(10)
O2 0.1126(12) 0.0943(11) 0.0705(9) -0.0427(9) 0.0308(9) -0.0029(8)
O3 0.1091(13) 0.1526(16) 0.0486(8) 0.0056(12) 0.0099(9) 0.0157(10)
O4 0.1112(14) 0.1306(15) 0.0794(11) -0.0074(12) -0.0228(10) -0.0167(10)
C1 0.0660(11) 0.0552(9) 0.0472(9) -0.0033(8) 0.0125(8) -0.0049(7)
C2 0.0717(12) 0.0679(11) 0.0459(9) 0.0020(9) 0.0182(8) 0.0024(8)
C3 0.0639(12) 0.0761(12) 0.0709(12) -0.0040(10) 0.0236(10) 0.0115(10)
C4 0.0502(10) 0.0771(12) 0.0731(13) -0.0024(9) 0.0072(9) -0.0031(10)
C5 0.0560(10) 0.0579(9) 0.0500(9) 0.0147(8) 0.0100(8) -0.0032(7)
C6 0.0617(10) 0.0460(8) 0.0478(9) 0.0080(7) 0.0185(8) -0.0019(7)
C7 0.0707(13) 0.0821(14) 0.0587(11) 0.0237(11) 0.0026(10) -0.0087(10)
C8 0.0841(14) 0.0567(10) 0.0575(11) -0.0010(9) 0.0265(10) 0.0015(8)
N1 0.0587(9) 0.0533(8) 0.0517(8) 0.0012(7) 0.0158(7) -0.0046(6)
N2 0.0868(13) 0.0727(11) 0.0517(10) 0.0110(9) 0.0079(9) -0.0033(8)
C9 0.0635(11) 0.0470(8) 0.0502(9) -0.0094(8) 0.0140(8) -0.0026(7)
C10 0.0753(12) 0.0588(10) 0.0532(10) -0.0047(9) 0.0225(9) -0.0102(8)
C11 0.0617(11) 0.0564(10) 0.0710(11) 0.0005(8) 0.0216(9) -0.0101(9)
C12 0.0543(10) 0.0569(9) 0.0613(10) -0.0037(8) 0.0133(8) -0.0035(8)
C13 0.0642(11) 0.0639(10) 0.0468(9) -0.0019(9) 0.0124(8) -0.0036(8)
C14 0.0699(13) 0.0880(14) 0.0781(13) 0.0120(11) 0.0064(11) -0.0013(11)

loop_
_atom_type_symbol
_atom_type_description
_atom_type_scat_dispersion_real
_atom_type_scat_dispersion_imag
_atom_type_scat_source
C C 0.0033 0.0016 'International Tables Vol C Tables 4.2.6.8 and 6.1.1.4'
H H 0.0000 0.0000 'International Tables Vol C Tables 4.2.6.8 and 6.1.1.4'
N N 0.0061 0.0033 'International Tables Vol C Tables 4.2.6.8 and 6.1.1.4'
O O 0.0106 0.0060 'International Tables Vol C Tables 4.2.6.8 and 6.1.1.4'

loop_
_geom_angle_atom_site_label_1
_geom_angle_atom_site_label_2
_geom_angle_atom_site_label_3
_geom_angle_site_symmetry_1
_geom_angle_site_symmetry_3
_geom_angle
_geom_angle_publ_flag
C8 O1 H1O1 . . 111.6(12) ?
C7 O3 H1O1 . . 110.1(11) ?
C2 C1 C6 . . 122.40(17) ?
C2 C1 H1A . . 118.8 ?
C6 C1 H1A . . 118.8 ?
C3 C2 C1 . . 119.53(17) ?
C3 C2 H2A . . 120.2 ?
C1 C2 H2A . . 120.2 ?
C2 C3 C4 . . 119.66(18) ?
C2 C3 H3A . . 120.2 ?
C4 C3 H3A . . 120.2 ?
C3 C4 C5 . . 122.31(18) ?
C3 C4 H4A . . 118.8 ?
C5 C4 H4A . . 118.8 ?
C4 C5 C6 . . 117.98(16) ?
C4 C5 C7 . . 113.14(18) ?
C6 C5 C7 . . 128.82(17) ?
C1 C6 C5 . . 118.08(16) ?
C1 C6 C8 . . 113.62(16) ?
C5 C6 C8 . . 128.29(16) ?
O4 C7 O3 . . 119.6(2) ?
O4 C7 C5 . . 120.4(2) ?
O3 C7 C5 . . 120.0(2) ?
O2 C8 O1 . . 121.58(19) ?
O2 C8 C6 . . 118.33(16) ?
O1 C8 C6 . . 120.09(19) ?
C9 N1 C13 . . 122.45(16) ?
C9 N1 H1N1 . . 117.5(11) ?
C13 N1 H1N1 . . 120.1(11) ?
C9 N2 H2N2 . . 119.9(13) ?
C9 N2 H1N2 . . 114.5(15) ?
H2N2 N2 H1N2 . . 125(2) ?
N2 C9 N1 . . 119.25(17) ?
N2 C9 C10 . . 123.33(17) ?
N1 C9 C10 . . 117.42(16) ?
C11 C10 C9 . . 119.81(16) ?
C11 C10 H10A . . 120.1 ?
C9 C10 H10A . . 120.1 ?
C10 C11 C12 . . 122.15(17) ?
C10 C11 H11A . . 118.9 ?
C12 C11 H11A . . 118.9 ?
C13 C12 C11 . . 116.12(16) ?
C13 C12 C14 . . 122.30(17) ?
C11 C12 C14 . . 121.58(17) ?
C12 C13 N1 . . 122.04(16) ?
C12 C13 H13A . . 119.0 ?
N1 C13 H13A . . 119.0 ?
C12 C14 H14A . . 109.5 ?
C12 C14 H14B . . 109.5 ?
H14A C14 H14B . . 109.5 ?
C12 C14 H14C . . 109.5 ?
H14A C14 H14C . . 109.5 ?
H14B C14 H14C . . 109.5 ?

loop_
_geom_bond_atom_site_label_1
_geom_bond_atom_site_label_2
_geom_bond_site_symmetry_2
_geom_bond_distance
_geom_bond_publ_flag
O1 C8 . 1.263(2) ?
O1 H1O1 . 1.16(3) ?
O2 C8 . 1.227(2) ?
O3 C7 . 1.286(3) ?
O3 H1O1 . 1.22(3) ?
O4 C7 . 1.203(3) ?
C1 C2 . 1.376(2) ?
C1 C6 . 1.396(2) ?
C1 H1A . 0.9300 ?
C2 C3 . 1.359(3) ?
C2 H2A . 0.9300 ?
C3 C4 . 1.378(3) ?
C3 H3A . 0.9300 ?
C4 C5 . 1.397(3) ?
C4 H4A . 0.9300 ?
C5 C6 . 1.406(2) ?
C5 C7 . 1.525(3) ?
C6 C8 . 1.520(3) ?
N1 C9 . 1.345(2) ?
N1 C13 . 1.359(2) ?
N1 H1N1 . 0.93(2) ?
N2 C9 . 1.325(2) ?
N2 H2N2 . 0.95(2) ?
N2 H1N2 . 0.90(3) ?
C9 C10 . 1.407(3) ?
C10 C11 . 1.350(3) ?
C10 H10A . 0.9300 ?
C11 C12 . 1.409(2) ?
C11 H11A . 0.9300 ?
C12 C13 . 1.355(2) ?
C12 C14 . 1.499(3) ?
C13 H13A . 0.9300 ?
C14 H14A . 0.9600 ?
C14 H14B . 0.9600 ?
C14 H14C . 0.9600 ?

loop_
_geom_hbond_atom_site_label_D
_geom_hbond_atom_site_label_H
_geom_hbond_atom_site_label_A
_geom_hbond_site_symmetry_A
_geom_hbond_distance_DH
_geom_hbond_distance_HA
_geom_hbond_distance_DA
_geom_hbond_angle_DHA
_geom_hbond_publ_flag
N1 H1N1 O2 2_555 0.928(19) 1.786(19) 2.713(2) 175.7(17) yes
N2 H2N2 O1 2_555 0.95(2) 1.97(2) 2.907(3) 173(2) yes
N2 H1N2 O3 1_554 0.90(3) 2.39(3) 3.161(2) 143(2) yes
N2 H1N2 O4 1_554 0.90(3) 2.28(3) 3.151(3) 162(2) yes
O1 H1O1 O3 . 1.16(2) 1.22(2) 2.382(3) 175(2) yes

loop_
_geom_torsion_atom_site_label_1
_geom_torsion_atom_site_label_2
_geom_torsion_atom_site_label_3
_geom_torsion_atom_site_label_4
_geom_torsion_site_symmetry_1
_geom_torsion_site_symmetry_2
_geom_torsion_site_symmetry_3
_geom_torsion_site_symmetry_4
_geom_torsion
_geom_torsion_publ_flag
C6 C1 C2 C3 . . . . 1.1(3) ?
C1 C2 C3 C4 . . . . -1.9(3) ?
C2 C3 C4 C5 . . . . 0.7(3) ?
C3 C4 C5 C6 . . . . 1.2(3) ?
C3 C4 C5 C7 . . . . -176.18(17) ?
C2 C1 C6 C5 . . . . 0.8(3) ?
C2 C1 C6 C8 . . . . -179.89(16) ?
C4 C5 C6 C1 . . . . -1.9(2) ?
C7 C5 C6 C1 . . . . 175.00(16) ?
C4 C5 C6 C8 . . . . 178.91(16) ?
C7 C5 C6 C8 . . . . -4.1(3) ?
C4 C5 C7 O4 . . . . 5.3(3) ?
C6 C5 C7 O4 . . . . -171.79(19) ?
C4 C5 C7 O3 . . . . -176.07(19) ?
C6 C5 C7 O3 . . . . 6.9(3) ?
C1 C6 C8 O2 . . . . -1.1(2) ?
C5 C6 C8 O2 . . . . 178.03(17) ?
C1 C6 C8 O1 . . . . 178.51(19) ?
C5 C6 C8 O1 . . . . -2.3(3) ?
C13 N1 C9 N2 . . . . -179.69(16) ?
C13 N1 C9 C10 . . . . 0.1(2) ?
N2 C9 C10 C11 . . . . 179.23(17) ?
N1 C9 C10 C11 . . . . -0.5(3) ?
C9 C10 C11 C12 . . . . 0.6(3) ?
C10 C11 C12 C13 . . . . -0.1(3) ?
C10 C11 C12 C14 . . . . 179.80(18) ?
C11 C12 C13 N1 . . . . -0.3(3) ?
C14 C12 C13 N1 . . . . 179.74(17) ?
C9 N1 C13 C12 . . . . 0.4(3) ?

loop_
_cod_related_entry_id
_cod_related_entry_database
_cod_related_entry_code
1 ChemSpider 30656312
